data_7715853
loop_
_publ_author_name
'Bento, Marcos A.'
'Gomes, Tiago'
'Martins, Frederico F.'
'Gil, Adri&#xe0;'
'Ferreira, Liliana P.'
'Barroso, S&#xf3;nia'
'Gomes, Clara S. B.'
'Garcia, Yann'
'Martinho, Paulo N.'

_publ_section_title
;
 The role of intermolecular interactions in
 [Fe(X-salEen)<sub>2</sub>]ClO<sub>4</sub> spin crossover complexes.
;
_journal_issue 20
_journal_name_full 'Dalton transactions (Cambridge, England : 2003)'
_journal_page_first 8791
_journal_page_last 8802
_journal_paper_doi 10.1039/d4dt00400k
_journal_volume 53
_journal_year 2024
_chemical_formula_moiety 'C22 H28 F2 Fe N4 O2, Cl O4'
_chemical_formula_sum 'C22 H28 Cl F2 Fe N4 O6'
_chemical_formula_weight 573.78
_space_group_crystal_system monoclinic
_space_group_IT_number 14
_space_group_name_Hall '-P 2ybc'
_space_group_name_H-M_alt 'P 1 21/c 1'
_atom_sites_solution_hydrogens mixed
_audit_creation_method SHELXL-2018/3
_audit_update_record
;
2023-11-25 deposited with the CCDC.	2024-04-26 downloaded from the CCDC.
;
_cell_angle_alpha 90
_cell_angle_beta 104.487(2)
_cell_angle_gamma 90
_cell_formula_units_Z 4
_cell_length_a 9.8076(5)
_cell_length_b 21.5134(10)
_cell_length_c 12.1084(6)
_cell_measurement_reflns_used 9699
_cell_measurement_temperature 110(2)
_cell_measurement_theta_max 25.00
_cell_measurement_theta_min 2.34
_cell_volume 2473.6(2)
_computing_cell_refinement 'Bruker SAINT'
_computing_data_collection 'Bruker APEX3'
_computing_data_reduction 'Bruker SAINT'
_computing_molecular_graphics Mercury
_computing_publication_material 'WinGX and enCIFer'
_computing_structure_refinement 'SHELXL-2018/3 (Sheldrick, 2018)'
_computing_structure_solution 'SHELXT 2014/5 (Sheldrick, 2014)'
_diffrn_ambient_temperature 110(2)
_diffrn_measured_fraction_theta_full 0.997
_diffrn_measured_fraction_theta_max 0.997
_diffrn_measurement_device_type 'Bruker D8 Venture Photon 100 CMOS'
_diffrn_measurement_method '\f and \w scans'
_diffrn_radiation_type MoK\a
_diffrn_radiation_wavelength 0.71073
_diffrn_reflns_av_R_equivalents 0.0799
_diffrn_reflns_av_unetI/netI 0.0430
_diffrn_reflns_Laue_measured_fraction_full 0.997
_diffrn_reflns_Laue_measured_fraction_max 0.997
_diffrn_reflns_limit_h_max 11
_diffrn_reflns_limit_h_min -11
_diffrn_reflns_limit_k_max 25
_diffrn_reflns_limit_k_min -25
_diffrn_reflns_limit_l_max 14
_diffrn_reflns_limit_l_min -14
_diffrn_reflns_number 36275
_diffrn_reflns_point_group_measured_fraction_full 0.997
_diffrn_reflns_point_group_measured_fraction_max 0.997
_diffrn_reflns_theta_full 25.072
_diffrn_reflns_theta_max 25.072
_diffrn_reflns_theta_min 2.861
_exptl_absorpt_coefficient_mu 0.779
_exptl_absorpt_correction_type none
_exptl_crystal_colour brown
_exptl_crystal_density_diffrn 1.541
_exptl_crystal_description block
_exptl_crystal_F_000 1188
_exptl_crystal_size_max 0.200
_exptl_crystal_size_mid 0.180
_exptl_crystal_size_min 0.160
_refine_diff_density_max 0.607
_refine_diff_density_min -0.457
_refine_diff_density_rms 0.073
_refine_ls_extinction_method none
_refine_ls_goodness_of_fit_ref 1.054
_refine_ls_hydrogen_treatment mixed
_refine_ls_matrix_type full
_refine_ls_number_parameters 335
_refine_ls_number_reflns 4389
_refine_ls_number_restraints 0
_refine_ls_restrained_S_all 1.054
_refine_ls_R_factor_all 0.0620
_refine_ls_R_factor_gt 0.0391
_refine_ls_shift/su_max 0.001
_refine_ls_shift/su_mean 0.000
_refine_ls_structure_factor_coef Fsqd
_refine_ls_weighting_details 'w=1/[\s^2^(Fo^2^)+(0.0452P)^2^+1.7498P] where P=(Fo^2^+2Fc^2^)/3'
_refine_ls_weighting_scheme calc
_refine_ls_wR_factor_gt 0.0907
_refine_ls_wR_factor_ref 0.0979
_reflns_Friedel_coverage 0.000
_reflns_number_gt 3416
_reflns_number_total 4389
_reflns_threshold_expression 'I > 2\s(I)'
_cod_data_source_file d4dt00400k2.cif
_cod_data_source_block 1_110K
_cod_depositor_comments 'Adding full bibliography for 7715850--7715853.cif.'
_cod_original_sg_symbol_H-M 'P 21/c'
_cod_database_code 7715853
_shelx_shelxl_version_number 2018/3
_shelx_space_group_comment
;
The symmetry employed for this shelxl refinement is uniquely defined
by the following loop, which should always be used as a source of
symmetry information in preference to the above space-group names.
They are only intended as comments.
;
_shelx_estimated_absorpt_t_min 0.860
_shelx_estimated_absorpt_t_max 0.886

loop_
_space_group_symop_operation_xyz
'x, y, z'
'-x, y+1/2, -z+1/2'
'-x, -y, -z'
'x, -y-1/2, z-1/2'

loop_
_atom_site_label
_atom_site_type_symbol
_atom_site_fract_x
_atom_site_fract_y
_atom_site_fract_z
_atom_site_U_iso_or_equiv
_atom_site_adp_type
_atom_site_occupancy
_atom_site_site_symmetry_order
_atom_site_calc_flag
_atom_site_refinement_flags_posn
_atom_site_refinement_flags_adp
_atom_site_refinement_flags_occupancy
_atom_site_disorder_assembly
_atom_site_disorder_group
Fe1 Fe 0.32464(4) 0.62282(2) 0.72839(3) 0.01558(12) Uani 1 1 d . . . . .
Cl1 Cl 0.27611(9) 0.59432(3) 1.12276(6) 0.0353(2) Uani 1 1 d . . . . .
F2 F -0.15449(18) 0.75559(7) 0.26627(14) 0.0304(4) Uani 1 1 d . . . . .
F1 F 0.85849(17) 0.53759(8) 0.48943(15) 0.0340(4) Uani 1 1 d . . . . .
O1 O 0.46689(18) 0.65574(8) 0.66791(16) 0.0200(4) Uani 1 1 d . . . . .
O2 O 0.20832(18) 0.60430(8) 0.58483(15) 0.0181(4) Uani 1 1 d . . . . .
O5 O 0.2405(2) 0.64280(9) 1.03928(18) 0.0346(5) Uani 1 1 d . . . . .
N3 N 0.2523(2) 0.70605(10) 0.72913(19) 0.0168(5) Uani 1 1 d . . . . .
N1 N 0.3928(2) 0.53877(10) 0.72827(18) 0.0169(5) Uani 1 1 d . . . . .
N2 N 0.1798(2) 0.58274(10) 0.8018(2) 0.0176(5) Uani 1 1 d . . . . .
N4 N 0.4461(2) 0.64640(11) 0.8857(2) 0.0193(5) Uani 1 1 d . . . . .
C1 C 0.5555(3) 0.62423(12) 0.6234(2) 0.0163(6) Uani 1 1 d . . . . .
O4 O 0.3298(3) 0.54296(11) 1.0701(2) 0.0597(8) Uani 1 1 d . . . . .
C18 C 0.1643(3) 0.73340(12) 0.6474(2) 0.0189(6) Uani 1 1 d . . . . .
H18 H 0.139515 0.774131 0.659269 0.023 Uiso 1 1 calc R U . . .
C7 C 0.4859(3) 0.51931(12) 0.6783(2) 0.0180(6) Uani 1 1 d . . . . .
H7 H 0.500835 0.476664 0.676782 0.022 Uiso 1 1 calc R U . . .
C6 C 0.5679(3) 0.55860(12) 0.6249(2) 0.0161(6) Uani 1 1 d . . . . .
C5 C 0.6699(3) 0.52996(13) 0.5783(2) 0.0200(6) Uani 1 1 d . . . . .
H5 H 0.678821 0.486916 0.579485 0.024 Uiso 1 1 calc R U . . .
C17 C 0.1010(3) 0.70552(12) 0.5387(2) 0.0180(6) Uani 1 1 d . . . . .
C2 C 0.6478(3) 0.65852(13) 0.5740(2) 0.0230(6) Uani 1 1 d . . . . .
H2 H 0.642046 0.701669 0.572639 0.028 Uiso 1 1 calc R U . . .
C3 C 0.7458(3) 0.62997(14) 0.5279(2) 0.0250(7) Uani 1 1 d . . . . .
H3 H 0.804865 0.653337 0.494866 0.030 Uiso 1 1 calc R U . . .
C4 C 0.7552(3) 0.56562(13) 0.5314(2) 0.0234(6) Uani 1 1 d . . . . .
C12 C 0.1305(3) 0.64384(12) 0.5121(2) 0.0185(6) Uani 1 1 d . . . . .
C19 C 0.3083(3) 0.73996(13) 0.8364(2) 0.0233(6) Uani 1 1 d . . . . .
H19A H 0.249248 0.732977 0.888650 0.028 Uiso 1 1 calc R U . . .
H19B H 0.310951 0.784223 0.821853 0.028 Uiso 1 1 calc R U . . .
C16 C 0.0076(3) 0.74202(13) 0.4567(2) 0.0228(6) Uani 1 1 d . . . . .
H16 H -0.013608 0.782376 0.474267 0.027 Uiso 1 1 calc R U . . .
C14 C -0.0204(3) 0.65812(13) 0.3212(3) 0.0262(7) Uani 1 1 d . . . . .
H14 H -0.059727 0.642940 0.248211 0.031 Uiso 1 1 calc R U . . .
C10 C 0.0384(3) 0.61288(13) 0.7772(3) 0.0220(6) Uani 1 1 d . . . . .
H10A H -0.001756 0.612514 0.695417 0.026 Uiso 1 1 calc R U . . .
H10B H 0.050277 0.655966 0.801304 0.026 Uiso 1 1 calc R U . . .
O3 O 0.3798(4) 0.61650(12) 1.2184(2) 0.0840(12) Uani 1 1 d . . . . .
C8 C 0.3206(3) 0.49334(12) 0.7843(3) 0.0222(6) Uani 1 1 d . . . . .
H8A H 0.366965 0.490441 0.864850 0.027 Uiso 1 1 calc R U . . .
H8B H 0.321398 0.452596 0.750124 0.027 Uiso 1 1 calc R U . . .
C9 C 0.1711(3) 0.51604(12) 0.7680(2) 0.0209(6) Uani 1 1 d . . . . .
H9A H 0.119260 0.511500 0.688916 0.025 Uiso 1 1 calc R U . . .
H9B H 0.123418 0.492312 0.815276 0.025 Uiso 1 1 calc R U . . .
C15 C -0.0515(3) 0.71789(14) 0.3513(3) 0.0270(7) Uani 1 1 d . . . . .
C20 C 0.4545(3) 0.71577(12) 0.8867(3) 0.0242(7) Uani 1 1 d . . . . .
H20A H 0.517859 0.729719 0.841772 0.029 Uiso 1 1 calc R U . . .
H20B H 0.489423 0.730816 0.964117 0.029 Uiso 1 1 calc R U . . .
C13 C 0.0694(3) 0.62177(13) 0.4010(2) 0.0222(6) Uani 1 1 d . . . . .
H13 H 0.090334 0.581762 0.381251 0.027 Uiso 1 1 calc R U . . .
C21 C 0.5879(3) 0.61644(13) 0.9192(2) 0.0245(6) Uani 1 1 d . . . . .
H21A H 0.636177 0.624003 0.859680 0.029 Uiso 1 1 calc R U . . .
H21B H 0.575438 0.571878 0.924009 0.029 Uiso 1 1 calc R U . . .
C11 C -0.0643(3) 0.58237(14) 0.8348(3) 0.0302(7) Uani 1 1 d . . . . .
H11A H -0.086884 0.541491 0.803807 0.045 Uiso 1 1 calc R U . . .
H11B H -0.148667 0.606848 0.821793 0.045 Uiso 1 1 calc R U . . .
H11C H -0.022604 0.579402 0.915239 0.045 Uiso 1 1 calc R U . . .
O6 O 0.1532(4) 0.57702(15) 1.1557(3) 0.0965(13) Uani 1 1 d . . . . .
C22 C 0.6797(3) 0.63905(14) 1.0311(3) 0.0310(7) Uani 1 1 d . . . . .
H22A H 0.709551 0.680871 1.022387 0.047 Uiso 1 1 calc R U . . .
H22B H 0.760765 0.612631 1.053965 0.047 Uiso 1 1 calc R U . . .
H22C H 0.627280 0.638058 1.088261 0.047 Uiso 1 1 calc R U . . .
H4 H 0.405(3) 0.6378(13) 0.938(2) 0.016(7) Uiso 1 1 d . . . . .
H2B H 0.207(3) 0.5843(12) 0.871(3) 0.013(8) Uiso 1 1 d . . . . .

loop_
_atom_site_aniso_label
_atom_site_aniso_U_11
_atom_site_aniso_U_22
_atom_site_aniso_U_33
_atom_site_aniso_U_23
_atom_site_aniso_U_13
_atom_site_aniso_U_12
Fe1 0.0143(2) 0.0161(2) 0.0162(2) 0.00076(16) 0.00351(15) 0.00001(16)
Cl1 0.0624(6) 0.0241(4) 0.0186(4) 0.0020(3) 0.0086(4) 0.0121(4)
F2 0.0467(11) 0.0170(8) 0.0232(9) 0.0077(7) 0.0005(8) -0.0086(7)
F1 0.0327(10) 0.0335(10) 0.0448(12) -0.0143(8) 0.0265(9) -0.0059(8)
O1 0.0194(10) 0.0163(9) 0.0255(11) 0.0023(8) 0.0076(8) 0.0008(8)
O2 0.0210(10) 0.0179(9) 0.0151(10) 0.0022(8) 0.0038(8) 0.0036(8)
O5 0.0503(14) 0.0291(11) 0.0239(12) 0.0070(9) 0.0083(10) 0.0140(10)
N3 0.0157(12) 0.0174(11) 0.0179(13) -0.0017(10) 0.0051(10) -0.0012(9)
N1 0.0175(12) 0.0174(11) 0.0155(12) 0.0028(9) 0.0033(9) 0.0004(9)
N2 0.0181(12) 0.0223(13) 0.0112(13) -0.0014(10) 0.0015(10) -0.0016(10)
N4 0.0173(12) 0.0217(12) 0.0186(13) 0.0007(10) 0.0042(10) 0.0009(10)
C1 0.0124(13) 0.0214(14) 0.0134(14) 0.0019(11) 0.0000(10) 0.0023(11)
O4 0.095(2) 0.0393(14) 0.0359(15) -0.0115(12) 0.0000(14) 0.0369(14)
C18 0.0166(14) 0.0151(13) 0.0278(16) 0.0022(12) 0.0106(12) 0.0011(11)
C7 0.0154(13) 0.0165(13) 0.0190(15) -0.0012(11) -0.0017(12) 0.0011(11)
C6 0.0124(13) 0.0199(14) 0.0138(14) -0.0011(11) -0.0005(11) -0.0011(11)
C5 0.0201(14) 0.0204(14) 0.0190(15) -0.0049(12) 0.0040(12) -0.0019(12)
C17 0.0152(13) 0.0212(14) 0.0195(15) 0.0013(12) 0.0078(11) -0.0027(11)
C2 0.0201(15) 0.0226(15) 0.0264(17) 0.0081(13) 0.0058(12) 0.0015(12)
C3 0.0193(15) 0.0337(17) 0.0234(16) 0.0080(13) 0.0077(12) -0.0028(13)
C4 0.0182(14) 0.0308(16) 0.0221(16) -0.0077(13) 0.0066(12) -0.0014(12)
C12 0.0162(14) 0.0211(14) 0.0202(15) 0.0029(12) 0.0081(12) -0.0034(11)
C19 0.0263(16) 0.0184(14) 0.0241(17) -0.0053(12) 0.0043(13) -0.0006(12)
C16 0.0186(14) 0.0210(14) 0.0286(18) 0.0062(12) 0.0057(13) 0.0005(12)
C14 0.0243(16) 0.0322(17) 0.0194(16) 0.0012(13) 0.0002(13) -0.0072(13)
C10 0.0156(14) 0.0258(15) 0.0245(16) 0.0018(12) 0.0048(12) 0.0010(12)
O3 0.125(3) 0.0488(17) 0.0443(17) -0.0200(13) -0.0423(18) 0.0373(17)
C8 0.0246(15) 0.0192(14) 0.0252(16) 0.0048(12) 0.0105(13) -0.0004(12)
C9 0.0219(15) 0.0186(14) 0.0242(16) -0.0023(12) 0.0093(12) -0.0045(12)
C15 0.0198(15) 0.0314(17) 0.0253(18) 0.0148(14) -0.0028(13) -0.0026(13)
C20 0.0244(15) 0.0201(15) 0.0254(17) -0.0035(12) 0.0013(13) -0.0027(12)
C13 0.0220(15) 0.0264(15) 0.0180(15) 0.0001(12) 0.0045(12) -0.0025(12)
C21 0.0182(14) 0.0280(15) 0.0247(17) 0.0030(13) 0.0005(12) 0.0039(12)
C11 0.0209(15) 0.0384(18) 0.0340(19) 0.0039(14) 0.0118(14) 0.0002(13)
O6 0.155(3) 0.078(2) 0.092(3) -0.0082(19) 0.097(3) -0.033(2)
C22 0.0247(16) 0.0333(17) 0.0292(18) 0.0012(14) -0.0041(14) -0.0002(13)

loop_
_atom_type_symbol
_atom_type_description
_atom_type_scat_dispersion_real
_atom_type_scat_dispersion_imag
_atom_type_scat_source
C C 0.0033 0.0016 'International Tables Vol C Tables 4.2.6.8 and 6.1.1.4'
H H 0.0000 0.0000 'International Tables Vol C Tables 4.2.6.8 and 6.1.1.4'
Cl Cl 0.1484 0.1585 'International Tables Vol C Tables 4.2.6.8 and 6.1.1.4'
F F 0.0171 0.0103 'International Tables Vol C Tables 4.2.6.8 and 6.1.1.4'
Fe Fe 0.3463 0.8444 'International Tables Vol C Tables 4.2.6.8 and 6.1.1.4'
N N 0.0061 0.0033 'International Tables Vol C Tables 4.2.6.8 and 6.1.1.4'
O O 0.0106 0.0060 'International Tables Vol C Tables 4.2.6.8 and 6.1.1.4'

loop_
_geom_angle_atom_site_label_1
_geom_angle_atom_site_label_2
_geom_angle_atom_site_label_3
_geom_angle
_geom_angle_site_symmetry_1
_geom_angle_site_symmetry_3
_geom_angle_publ_flag
O2 Fe1 O1 93.33(8) . . ?
O2 Fe1 N3 93.59(8) . . ?
O1 Fe1 N3 87.79(8) . . ?
O2 Fe1 N1 86.01(8) . . ?
O1 Fe1 N1 93.56(8) . . ?
N3 Fe1 N1 178.61(9) . . ?
O2 Fe1 N4 177.43(8) . . ?
O1 Fe1 N4 87.30(9) . . ?
N3 Fe1 N4 83.93(9) . . ?
N1 Fe1 N4 96.45(9) . . ?
O2 Fe1 N2 89.17(9) . . ?
O1 Fe1 N2 175.86(9) . . ?
N3 Fe1 N2 95.35(9) . . ?
N1 Fe1 N2 83.31(9) . . ?
N4 Fe1 N2 90.35(10) . . ?
O6 Cl1 O3 110.3(2) . . ?
O6 Cl1 O5 108.46(19) . . ?
O3 Cl1 O5 109.22(16) . . ?
O6 Cl1 O4 110.85(19) . . ?
O3 Cl1 O4 110.67(17) . . ?
O5 Cl1 O4 107.30(14) . . ?
C1 O1 Fe1 126.71(16) . . ?
C12 O2 Fe1 126.83(17) . . ?
C18 N3 C19 119.0(2) . . ?
C18 N3 Fe1 126.92(19) . . ?
C19 N3 Fe1 114.11(16) . . ?
C7 N1 C8 118.8(2) . . ?
C7 N1 Fe1 126.39(18) . . ?
C8 N1 Fe1 114.61(16) . . ?
C9 N2 C10 112.2(2) . . ?
C9 N2 Fe1 106.59(16) . . ?
C10 N2 Fe1 116.25(17) . . ?
C9 N2 H2B 107.7(19) . . ?
C10 N2 H2B 103.7(19) . . ?
Fe1 N2 H2B 110.2(19) . . ?
C21 N4 C20 112.5(2) . . ?
C21 N4 Fe1 115.61(18) . . ?
C20 N4 Fe1 105.87(17) . . ?
C21 N4 H4 106.5(19) . . ?
C20 N4 H4 104.2(18) . . ?
Fe1 N4 H4 111.6(19) . . ?
O1 C1 C2 117.6(2) . . ?
O1 C1 C6 124.8(2) . . ?
C2 C1 C6 117.6(2) . . ?
N3 C18 C17 124.6(2) . . ?
N3 C18 H18 117.7 . . ?
C17 C18 H18 117.7 . . ?
N1 C7 C6 124.6(2) . . ?
N1 C7 H7 117.7 . . ?
C6 C7 H7 117.7 . . ?
C5 C6 C1 119.9(2) . . ?
C5 C6 C7 117.4(2) . . ?
C1 C6 C7 122.6(2) . . ?
C4 C5 C6 119.6(2) . . ?
C4 C5 H5 120.2 . . ?
C6 C5 H5 120.2 . . ?
C16 C17 C12 119.8(3) . . ?
C16 C17 C18 117.9(2) . . ?
C12 C17 C18 122.3(2) . . ?
C3 C2 C1 121.8(3) . . ?
C3 C2 H2 119.1 . . ?
C1 C2 H2 119.1 . . ?
C2 C3 C4 118.9(3) . . ?
C2 C3 H3 120.6 . . ?
C4 C3 H3 120.6 . . ?
C5 C4 F1 119.5(2) . . ?
C5 C4 C3 122.2(3) . . ?
F1 C4 C3 118.3(2) . . ?
O2 C12 C13 117.1(2) . . ?
O2 C12 C17 124.8(2) . . ?
C13 C12 C17 118.1(3) . . ?
N3 C19 C20 107.0(2) . . ?
N3 C19 H19A 110.3 . . ?
C20 C19 H19A 110.3 . . ?
N3 C19 H19B 110.3 . . ?
C20 C19 H19B 110.3 . . ?
H19A C19 H19B 108.6 . . ?
C15 C16 C17 119.7(3) . . ?
C15 C16 H16 120.1 . . ?
C17 C16 H16 120.1 . . ?
C13 C14 C15 119.0(3) . . ?
C13 C14 H14 120.5 . . ?
C15 C14 H14 120.5 . . ?
N2 C10 C11 114.4(2) . . ?
N2 C10 H10A 108.7 . . ?
C11 C10 H10A 108.7 . . ?
N2 C10 H10B 108.7 . . ?
C11 C10 H10B 108.7 . . ?
H10A C10 H10B 107.6 . . ?
N1 C8 C9 106.8(2) . . ?
N1 C8 H8A 110.4 . . ?
C9 C8 H8A 110.4 . . ?
N1 C8 H8B 110.4 . . ?
C9 C8 H8B 110.4 . . ?
H8A C8 H8B 108.6 . . ?
N2 C9 C8 106.8(2) . . ?
N2 C9 H9A 110.4 . . ?
C8 C9 H9A 110.4 . . ?
N2 C9 H9B 110.4 . . ?
C8 C9 H9B 110.4 . . ?
H9A C9 H9B 108.6 . . ?
C16 C15 C14 121.8(3) . . ?
C16 C15 F2 119.7(3) . . ?
C14 C15 F2 118.5(2) . . ?
N4 C20 C19 107.3(2) . . ?
N4 C20 H20A 110.3 . . ?
C19 C20 H20A 110.3 . . ?
N4 C20 H20B 110.3 . . ?
C19 C20 H20B 110.3 . . ?
H20A C20 H20B 108.5 . . ?
C14 C13 C12 121.5(3) . . ?
C14 C13 H13 119.2 . . ?
C12 C13 H13 119.2 . . ?
N4 C21 C22 114.3(2) . . ?
N4 C21 H21A 108.7 . . ?
C22 C21 H21A 108.7 . . ?
N4 C21 H21B 108.7 . . ?
C22 C21 H21B 108.7 . . ?
H21A C21 H21B 107.6 . . ?
C10 C11 H11A 109.5 . . ?
C10 C11 H11B 109.5 . . ?
H11A C11 H11B 109.5 . . ?
C10 C11 H11C 109.5 . . ?
H11A C11 H11C 109.5 . . ?
H11B C11 H11C 109.5 . . ?
C21 C22 H22A 109.5 . . ?
C21 C22 H22B 109.5 . . ?
H22A C22 H22B 109.5 . . ?
C21 C22 H22C 109.5 . . ?
H22A C22 H22C 109.5 . . ?
H22B C22 H22C 109.5 . . ?

loop_
_geom_bond_atom_site_label_1
_geom_bond_atom_site_label_2
_geom_bond_distance
_geom_bond_site_symmetry_2
_geom_bond_publ_flag
Fe1 O2 1.8681(18) . ?
Fe1 O1 1.8697(18) . ?
Fe1 N3 1.927(2) . ?
Fe1 N1 1.928(2) . ?
Fe1 N4 2.042(2) . ?
Fe1 N2 2.045(2) . ?
Cl1 O6 1.411(3) . ?
Cl1 O3 1.419(3) . ?
Cl1 O5 1.434(2) . ?
Cl1 O4 1.440(2) . ?
F2 C15 1.489(3) . ?
F1 C4 1.380(3) . ?
O1 C1 1.319(3) . ?
O2 C12 1.321(3) . ?
N3 C18 1.282(3) . ?
N3 C19 1.471(3) . ?
N1 C7 1.285(3) . ?
N1 C8 1.469(3) . ?
N2 C9 1.489(3) . ?
N2 C10 1.492(3) . ?
N2 H2B 0.81(3) . ?
N4 C21 1.494(3) . ?
N4 C20 1.494(3) . ?
N4 H4 0.86(3) . ?
C1 C2 1.412(4) . ?
C1 C6 1.417(4) . ?
C18 C17 1.439(4) . ?
C18 H18 0.9300 . ?
C7 C6 1.428(4) . ?
C7 H7 0.9300 . ?
C6 C5 1.408(4) . ?
C5 C4 1.360(4) . ?
C5 H5 0.9300 . ?
C17 C16 1.409(4) . ?
C17 C12 1.412(4) . ?
C2 C3 1.371(4) . ?
C2 H2 0.9300 . ?
C3 C4 1.387(4) . ?
C3 H3 0.9300 . ?
C12 C13 1.411(4) . ?
C19 C20 1.503(4) . ?
C19 H19A 0.9700 . ?
C19 H19B 0.9700 . ?
C16 C15 1.365(4) . ?
C16 H16 0.9300 . ?
C14 C13 1.377(4) . ?
C14 C15 1.391(4) . ?
C14 H14 0.9300 . ?
C10 C11 1.511(4) . ?
C10 H10A 0.9700 . ?
C10 H10B 0.9700 . ?
C8 C9 1.511(4) . ?
C8 H8A 0.9700 . ?
C8 H8B 0.9700 . ?
C9 H9A 0.9700 . ?
C9 H9B 0.9700 . ?
C20 H20A 0.9700 . ?
C20 H20B 0.9700 . ?
C13 H13 0.9300 . ?
C21 C22 1.508(4) . ?
C21 H21A 0.9700 . ?
C21 H21B 0.9700 . ?
C11 H11A 0.9600 . ?
C11 H11B 0.9600 . ?
C11 H11C 0.9600 . ?
C22 H22A 0.9600 . ?
C22 H22B 0.9600 . ?
C22 H22C 0.9600 . ?

loop_
_geom_hbond_atom_site_label_D
_geom_hbond_atom_site_label_H
_geom_hbond_atom_site_label_A
_geom_hbond_distance_DH
_geom_hbond_distance_HA
_geom_hbond_distance_DA
_geom_hbond_angle_DHA
_geom_hbond_site_symmetry_A
C18 H18 O5 0.93 2.65 3.140(3) 113.8 4_575
C7 H7 O3 0.93 2.50 3.319(4) 146.8 3_667
C19 H19B O3 0.97 2.65 3.545(4) 154.1 4_575
C9 H9A F1 0.97 2.46 3.268(3) 140.3 3_666
C21 H21A O1 0.97 2.59 3.094(3) 112.8 .
C21 H21B O4 0.97 2.63 3.518(4) 151.6 3_667
N4 H4 Cl1 0.86(3) 2.98(3) 3.830(3) 174(2) .
N4 H4 O5 0.86(3) 2.26(3) 3.067(3) 158(3) .
N2 H2B Cl1 0.81(3) 2.96(3) 3.772(3) 174(2) .
N2 H2B O5 0.81(3) 2.35(3) 3.072(3) 149(2) .
N2 H2B O4 0.81(3) 2.57(3) 3.326(3) 155(2) .

loop_
_geom_torsion_atom_site_label_1
_geom_torsion_atom_site_label_2
_geom_torsion_atom_site_label_3
_geom_torsion_atom_site_label_4
_geom_torsion
_geom_torsion_site_symmetry_1
_geom_torsion_site_symmetry_2
_geom_torsion_site_symmetry_3
_geom_torsion_site_symmetry_4
_geom_torsion_publ_flag
O2 Fe1 O1 C1 -74.5(2) . . . . ?
N3 Fe1 O1 C1 -168.0(2) . . . . ?
N1 Fe1 O1 C1 11.7(2) . . . . ?
N4 Fe1 O1 C1 108.0(2) . . . . ?
O1 Fe1 O2 C12 -77.2(2) . . . . ?
N3 Fe1 O2 C12 10.7(2) . . . . ?
N1 Fe1 O2 C12 -170.6(2) . . . . ?
N2 Fe1 O2 C12 106.1(2) . . . . ?
Fe1 O1 C1 C2 174.98(18) . . . . ?
Fe1 O1 C1 C6 -7.3(4) . . . . ?
C19 N3 C18 C17 -179.6(2) . . . . ?
Fe1 N3 C18 C17 1.0(4) . . . . ?
C8 N1 C7 C6 -177.2(2) . . . . ?
Fe1 N1 C7 C6 7.9(4) . . . . ?
O1 C1 C6 C5 -177.7(2) . . . . ?
C2 C1 C6 C5 0.0(4) . . . . ?
O1 C1 C6 C7 -1.4(4) . . . . ?
C2 C1 C6 C7 176.4(2) . . . . ?
N1 C7 C6 C5 177.3(2) . . . . ?
N1 C7 C6 C1 0.9(4) . . . . ?
C1 C6 C5 C4 -0.4(4) . . . . ?
C7 C6 C5 C4 -176.9(2) . . . . ?
N3 C18 C17 C16 -179.0(2) . . . . ?
N3 C18 C17 C12 0.5(4) . . . . ?
O1 C1 C2 C3 178.5(2) . . . . ?
C6 C1 C2 C3 0.6(4) . . . . ?
C1 C2 C3 C4 -0.8(4) . . . . ?
C6 C5 C4 F1 177.7(2) . . . . ?
C6 C5 C4 C3 0.1(4) . . . . ?
C2 C3 C4 C5 0.5(4) . . . . ?
C2 C3 C4 F1 -177.1(2) . . . . ?
Fe1 O2 C12 C13 169.53(17) . . . . ?
Fe1 O2 C12 C17 -12.5(4) . . . . ?
C16 C17 C12 O2 -175.1(2) . . . . ?
C18 C17 C12 O2 5.5(4) . . . . ?
C16 C17 C12 C13 2.9(4) . . . . ?
C18 C17 C12 C13 -176.5(2) . . . . ?
C18 N3 C19 C20 -149.3(2) . . . . ?
Fe1 N3 C19 C20 30.2(3) . . . . ?
C12 C17 C16 C15 -1.3(4) . . . . ?
C18 C17 C16 C15 178.2(2) . . . . ?
C9 N2 C10 C11 58.0(3) . . . . ?
Fe1 N2 C10 C11 -179.0(2) . . . . ?
C7 N1 C8 C9 -144.8(2) . . . . ?
Fe1 N1 C8 C9 30.7(3) . . . . ?
C10 N2 C9 C8 173.5(2) . . . . ?
Fe1 N2 C9 C8 45.2(2) . . . . ?
N1 C8 C9 N2 -49.2(3) . . . . ?
C17 C16 C15 C14 -1.1(4) . . . . ?
C17 C16 C15 F2 177.6(2) . . . . ?
C13 C14 C15 C16 1.9(4) . . . . ?
C13 C14 C15 F2 -176.9(2) . . . . ?
C21 N4 C20 C19 172.3(2) . . . . ?
Fe1 N4 C20 C19 45.2(2) . . . . ?
N3 C19 C20 N4 -49.2(3) . . . . ?
C15 C14 C13 C12 -0.1(4) . . . . ?
O2 C12 C13 C14 175.9(2) . . . . ?
C17 C12 C13 C14 -2.2(4) . . . . ?
C20 N4 C21 C22 53.1(3) . . . . ?
Fe1 N4 C21 C22 174.9(2) . . . . ?
